data_4070431
loop_
_publ_author_name
'Ahmad, S. Usman'
'Beckmann, Jens'
'Duthie, Andrew'

_publ_section_title
;
 Hexameric Methylstannoxyl Carbonate Ion [MeSn(O)CO3]66&#x2212;. A Missing
 Link with a Drum-Type Structure
;
_journal_issue 24
_journal_name_full Organometallics
_journal_page_first 7053
_journal_paper_doi 10.1021/om900797a
_journal_volume 28
_journal_year 2009
_chemical_formula_sum 'C12 H46 K6 O38 Sn6'
_chemical_formula_weight 1745.23
_chemical_name_systematic
;
 ?
;
_space_group_IT_number 2
_symmetry_cell_setting triclinic
_symmetry_space_group_name_Hall '-P 1'
_symmetry_space_group_name_H-M 'P -1'
_atom_sites_solution_hydrogens geom
_atom_sites_solution_primary direct
_atom_sites_solution_secondary difmap
_audit_creation_method SHELXL-97
_cell_angle_alpha 62.772(14)
_cell_angle_beta 76.188(16)
_cell_angle_gamma 87.759(15)
_cell_formula_units_Z 1
_cell_length_a 9.5723(17)
_cell_length_b 11.724(2)
_cell_length_c 11.838(2)
_cell_measurement_temperature 150
_cell_volume 1143.4(4)
_computing_cell_refinement 'X-Area (Stoe, 2004)'
_computing_data_collection 'X-Area (Stoe, 2004)'
_computing_data_reduction 'X-Area (Stoe, 2004)'
_computing_molecular_graphics 'DIAMOND (Brandenburg, 2006)'
_computing_publication_material 'SHELXL97 (Sheldrick, 1997)'
_computing_structure_refinement 'SHELXL97 (Sheldrick, 1997)'
_computing_structure_solution 'SHELXS97 (Sheldrick, 1997)'
_diffrn_ambient_temperature 150
_diffrn_measured_fraction_theta_full 0.939
_diffrn_measured_fraction_theta_max 0.939
_diffrn_measurement_device_type 'CCD area detector'
_diffrn_measurement_method 'phi and omega scans'
_diffrn_radiation_monochromator graphite
_diffrn_radiation_source 'fine-focus sealed tube'
_diffrn_radiation_type MoK\a
_diffrn_radiation_wavelength 0.71073
_diffrn_reflns_av_R_equivalents 0.1876
_diffrn_reflns_av_sigmaI/netI 0.1824
_diffrn_reflns_limit_h_max 11
_diffrn_reflns_limit_h_min -10
_diffrn_reflns_limit_k_max 13
_diffrn_reflns_limit_k_min -14
_diffrn_reflns_limit_l_max 14
_diffrn_reflns_limit_l_min -14
_diffrn_reflns_number 8289
_diffrn_reflns_theta_full 26.00
_diffrn_reflns_theta_max 26.00
_diffrn_reflns_theta_min 2.00
_exptl_absorpt_coefficient_mu 3.878
_exptl_absorpt_correction_T_max 1.00
_exptl_absorpt_correction_T_min 0.68
_exptl_absorpt_correction_type multi-scan
_exptl_absorpt_process_details 'X-Area (Stoe, 2004)'
_exptl_crystal_colour colourless
_exptl_crystal_density_diffrn 2.494
_exptl_crystal_density_method 'not measured'
_exptl_crystal_description block
_exptl_crystal_F_000 808
_exptl_crystal_size_max 0.25
_exptl_crystal_size_mid 0.20
_exptl_crystal_size_min 0.17
_refine_diff_density_max 1.923
_refine_diff_density_min -2.739
_refine_diff_density_rms 0.407
_refine_ls_extinction_method none
_refine_ls_goodness_of_fit_ref 0.995
_refine_ls_hydrogen_treatment mixed
_refine_ls_matrix_type full
_refine_ls_number_parameters 280
_refine_ls_number_reflns 4223
_refine_ls_number_restraints 0
_refine_ls_restrained_S_all 0.995
_refine_ls_R_factor_all 0.0865
_refine_ls_R_factor_gt 0.0637
_refine_ls_shift/su_max 0.014
_refine_ls_shift/su_mean 0.001
_refine_ls_structure_factor_coef Fsqd
_refine_ls_weighting_details 'calc w=1/[\s^2^(Fo^2^)+(0.0860P)^2^+0.0000P] where P=(Fo^2^+2Fc^2^)/3'
_refine_ls_weighting_scheme calc
_refine_ls_wR_factor_gt 0.1405
_refine_ls_wR_factor_ref 0.1663
_reflns_number_gt 2961
_reflns_number_total 4223
_reflns_threshold_expression >2sigma(I)
_cod_data_source_file om900797a_si_001.cif
_cod_data_source_block publication_text
_cod_depositor_comments
;
The following automatic conversions were performed:

'_symmetry_cell_setting' value 'Triclinic' changed to 'triclinic'
according to /home/saulius/struct/CIF-dictionaries/cif_core.dic
dictionary named 'cif_core.dic' version 2.4.2 from 2011-04-26.

Automatic conversion script
Id: cif_fix_values 1715 2011-07-08 13:25:40Z adriana 
;
_cod_original_sg_symbol_H-M P-1
_cod_database_code 4070431

loop_
_symmetry_equiv_pos_as_xyz
'x, y, z'
'-x, -y, -z'

loop_
_atom_site_label
_atom_site_type_symbol
_atom_site_fract_x
_atom_site_fract_y
_atom_site_fract_z
_atom_site_U_iso_or_equiv
_atom_site_adp_type
_atom_site_occupancy
_atom_site_symmetry_multiplicity
_atom_site_calc_flag
_atom_site_refinement_flags
C1 C 1.3824(13) 0.9976(11) 0.2661(11) 0.024(3) Uani 1 1 d .
H1A H 1.3968 0.9094 0.2866 0.036 Uiso 1 1 calc R
H1B H 1.4159 1.0179 0.3255 0.036 Uiso 1 1 calc R
H1C H 1.4353 1.0526 0.1777 0.036 Uiso 1 1 calc R
C2 C 1.2741(12) 0.7358(13) 0.6703(12) 0.027(3) Uani 1 1 d .
H2A H 1.3221 0.7256 0.5948 0.041 Uiso 1 1 calc R
H2B H 1.2721 0.6567 0.7483 0.041 Uiso 1 1 calc R
H2C H 1.3252 0.8034 0.6724 0.041 Uiso 1 1 calc R
C3 C 0.6421(13) 0.8681(12) 0.4634(13) 0.028(3) Uani 1 1 d .
H3A H 0.6260 0.8786 0.3823 0.041 Uiso 1 1 calc R
H3B H 0.6114 0.9413 0.4761 0.041 Uiso 1 1 calc R
H3C H 0.5880 0.7915 0.5346 0.041 Uiso 1 1 calc R
C10 C 1.1313(13) 1.2932(9) 0.0529(9) 0.016(2) Uani 1 1 d .
C11 C 0.9822(14) 1.1396(10) -0.1878(10) 0.021(3) Uani 1 1 d .
C12 C 1.0975(14) 0.4341(9) 0.3625(10) 0.019(2) Uani 1 1 d .
O1 O 0.9391(9) 1.0460(6) 0.3242(6) 0.0148(16) Uani 1 1 d .
O2 O 1.0817(9) 0.8520(7) 0.4566(7) 0.0191(17) Uani 1 1 d .
O3 O 0.8546(9) 0.8399(6) 0.6418(7) 0.0163(16) Uani 1 1 d .
O4 O 1.1341(9) 0.9268(7) 0.1737(7) 0.0215(18) Uani 1 1 d .
O5 O 1.1938(9) 1.1863(7) 0.0947(7) 0.0212(18) Uani 1 1 d .
O6 O 0.9913(9) 0.6040(6) 0.6825(7) 0.0205(18) Uani 1 1 d .
O7 O 0.9773(9) 0.6859(7) 0.8686(7) 0.0210(18) Uani 1 1 d .
O8 O 0.9091(10) 0.8273(7) 0.2873(7) 0.0247(19) Uani 1 1 d .
O9 O 0.8424(10) 0.6488(7) 0.5484(8) 0.0237(19) Uani 1 1 d .
O10 O 0.9867(11) 1.1735(9) -0.1035(8) 0.032(2) Uani 1 1 d .
O11 O 1.1238(11) 0.5513(7) 0.3183(9) 0.031(2) Uani 1 1 d .
O12 O 1.570(3) 1.1177(19) -0.059(2) 0.115(7) Uani 1 1 d .
O13 O 1.4415(12) 1.3236(10) -0.3119(11) 0.047(3) Uani 1 1 d .
O14 O 1.2115(10) 0.8934(8) -0.1199(8) 0.030(2) Uani 1 1 d .
O15 O 0.8267(9) 0.6218(7) 0.0636(7) 0.0233(19) Uani 1 1 d .
O16 O 0.7421(10) 0.3456(8) 0.5706(9) 0.0286(19) Uani 1 1 d .
O17 O 0.6427(12) 0.6323(9) 0.8307(9) 0.041(2) Uani 1 1 d .
O18 O 0.5997(12) 0.2925(9) 1.0463(10) 0.043(3) Uani 1 1 d .
O19 O 0.5335(13) 0.5625(10) 0.1618(11) 0.051(3) Uani 1 1 d .
Sn1 Sn 1.16082(8) 1.02550(6) 0.28450(6) 0.0147(2) Uani 1 1 d .
Sn2 Sn 1.05990(8) 0.78331(6) 0.66018(6) 0.0145(2) Uani 1 1 d .
Sn3 Sn 0.86260(8) 0.85296(6) 0.45705(6) 0.0146(2) Uani 1 1 d .
K1 K 1.2790(4) 1.1078(3) -0.0941(3) 0.0317(7) Uani 1 1 d .
K2 K 0.8663(3) 0.4307(2) 0.9403(3) 0.0303(7) Uani 1 1 d .
K3 K 0.8227(3) 0.5828(2) 0.3378(3) 0.0317(7) Uani 1 1 d .

loop_
_atom_site_aniso_label
_atom_site_aniso_U_11
_atom_site_aniso_U_22
_atom_site_aniso_U_33
_atom_site_aniso_U_23
_atom_site_aniso_U_13
_atom_site_aniso_U_12
C1 0.016(6) 0.024(5) 0.031(6) -0.014(4) -0.003(5) 0.015(5)
C2 0.006(5) 0.042(7) 0.033(6) -0.018(5) -0.004(5) 0.012(5)
C3 0.007(5) 0.037(6) 0.040(7) -0.018(5) -0.009(5) 0.007(5)
C10 0.026(6) 0.008(4) 0.012(4) -0.002(3) -0.010(4) 0.004(4)
C11 0.028(7) 0.018(5) 0.015(5) -0.004(4) -0.008(5) 0.003(5)
C12 0.028(7) 0.008(4) 0.022(5) -0.007(4) -0.010(5) 0.001(4)
O1 0.025(4) 0.010(3) 0.014(3) -0.010(3) -0.006(3) 0.011(3)
O2 0.024(4) 0.016(3) 0.016(3) -0.003(3) -0.010(3) 0.000(3)
O3 0.018(4) 0.015(3) 0.018(3) -0.008(3) -0.009(3) 0.007(3)
O4 0.027(5) 0.022(4) 0.026(4) -0.017(3) -0.011(3) -0.002(4)
O5 0.025(5) 0.015(3) 0.016(3) 0.001(3) -0.008(3) -0.004(3)
O6 0.031(5) 0.011(3) 0.019(4) -0.004(3) -0.011(3) -0.005(3)
O7 0.021(4) 0.017(3) 0.022(4) -0.004(3) -0.010(3) 0.005(3)
O8 0.024(5) 0.023(4) 0.019(4) -0.002(3) -0.007(3) -0.004(4)
O9 0.028(5) 0.018(3) 0.028(4) -0.010(3) -0.016(4) 0.008(3)
O10 0.033(6) 0.046(5) 0.024(4) -0.021(4) -0.006(4) -0.009(4)
O11 0.046(6) 0.014(3) 0.040(5) -0.013(3) -0.023(4) 0.001(4)
O12 0.143(19) 0.133(15) 0.143(17) -0.111(14) -0.073(15) 0.055(14)
O13 0.040(7) 0.051(6) 0.066(7) -0.039(5) -0.017(5) 0.011(5)
O14 0.033(5) 0.034(4) 0.026(4) -0.014(3) -0.011(4) 0.010(4)
O15 0.022(5) 0.020(3) 0.018(4) -0.004(3) 0.002(3) 0.004(3)
O16 0.024(5) 0.033(4) 0.041(5) -0.027(4) -0.009(4) 0.007(4)
O17 0.042(6) 0.041(5) 0.038(5) -0.021(4) -0.002(4) -0.013(5)
O18 0.039(6) 0.040(5) 0.042(5) -0.015(4) -0.003(5) -0.009(5)
O19 0.050(7) 0.048(6) 0.051(6) -0.017(5) -0.018(5) -0.007(5)
Sn1 0.0153(4) 0.0123(3) 0.0159(3) -0.0048(3) -0.0066(3) 0.0015(3)
Sn2 0.0175(4) 0.0112(3) 0.0155(3) -0.0048(2) -0.0084(3) 0.0024(3)
Sn3 0.0158(4) 0.0124(3) 0.0167(3) -0.0057(2) -0.0082(3) 0.0010(3)
K1 0.0390(18) 0.0328(13) 0.0291(13) -0.0178(10) -0.0116(12) 0.0048(12)
K2 0.0320(16) 0.0245(11) 0.0285(13) -0.0032(10) -0.0153(12) -0.0008(11)
K3 0.0315(16) 0.0208(11) 0.0479(16) -0.0169(11) -0.0173(13) 0.0052(11)

loop_
_atom_type_symbol
_atom_type_description
_atom_type_scat_dispersion_real
_atom_type_scat_dispersion_imag
_atom_type_scat_source
C C 0.0033 0.0016 'International Tables Vol C Tables 4.2.6.8 and 6.1.1.4'
H H 0.0000 0.0000 'International Tables Vol C Tables 4.2.6.8 and 6.1.1.4'
O O 0.0106 0.0060 'International Tables Vol C Tables 4.2.6.8 and 6.1.1.4'
Sn Sn -0.6537 1.4246 'International Tables Vol C Tables 4.2.6.8 and 6.1.1.4'
K K 0.2009 0.2494 'International Tables Vol C Tables 4.2.6.8 and 6.1.1.4'

loop_
_geom_angle_atom_site_label_1
_geom_angle_atom_site_label_2
_geom_angle_atom_site_label_3
_geom_angle
_geom_angle_site_symmetry_1
_geom_angle_site_symmetry_3
O15 C10 O5 120.3(11) 2_775 .
O15 C10 O7 118.7(9) 2_775 2_776
O5 C10 O7 121.0(8) . 2_776
O15 C10 K2 68.9(6) 2_775 1_564
O5 C10 K2 145.2(7) . 1_564
O7 C10 K2 61.4(5) 2_776 1_564
O15 C10 K2 73.4(6) 2_775 2_776
O5 C10 K2 139.3(7) . 2_776
O7 C10 K2 61.1(5) 2_776 2_776
K2 C10 K2 74.6(2) 1_564 2_776
O15 C10 K1 79.7(7) 2_775 .
O5 C10 K1 47.6(5) . .
O7 C10 K1 149.5(7) 2_776 .
K2 C10 K1 110.5(3) 1_564 .
K2 C10 K1 148.6(4) 2_776 .
O10 C11 O8 118.5(12) . 2_775
O10 C11 O4 119.2(11) . 2_775
O8 C11 O4 122.2(11) 2_775 2_775
O10 C11 K1 62.7(7) . .
O8 C11 K1 70.2(7) 2_775 .
O4 C11 K1 142.1(6) 2_775 .
O10 C11 K3 72.5(7) . 2_775
O8 C11 K3 55.0(6) 2_775 2_775
O4 C11 K3 148.1(6) 2_775 2_775
K1 C11 K3 69.7(3) . 2_775
O11 C12 O6 118.1(9) . 2_766
O11 C12 O9 121.2(11) . 2_766
O6 C12 O9 120.7(9) 2_766 2_766
O11 C12 K3 67.4(7) . .
O6 C12 K3 66.0(6) 2_766 .
O9 C12 K3 140.4(8) 2_766 .
O11 C12 K2 70.6(6) . 2_766
O6 C12 K2 62.2(5) 2_766 2_766
O9 C12 K2 140.7(9) 2_766 2_766
K3 C12 K2 78.6(2) . 2_766
Sn1 O1 Sn2 99.7(3) . 2_776
Sn1 O1 Sn3 99.6(3) . .
Sn2 O1 Sn3 134.3(4) 2_776 .
Sn3 O2 Sn1 99.5(3) . .
Sn3 O2 Sn2 98.9(3) . .
Sn1 O2 Sn2 135.9(4) . .
Sn2 O3 Sn3 100.0(3) . .
Sn2 O3 Sn1 99.5(3) . 2_776
Sn3 O3 Sn1 134.3(3) . 2_776
C11 O4 Sn1 127.6(8) 2_775 .
C11 O4 K1 115.9(6) 2_775 .
Sn1 O4 K1 103.1(3) . .
C10 O5 Sn1 131.3(8) . .
C10 O5 K1 111.9(6) . .
Sn1 O5 K1 110.2(3) . .
C12 O6 Sn2 135.0(6) 2_766 .
C12 O6 K2 93.4(6) 2_766 .
Sn2 O6 K2 113.1(3) . .
C12 O6 K3 89.4(7) 2_766 2_766
Sn2 O6 K3 124.8(4) . 2_766
K2 O6 K3 89.4(2) . 2_766
C10 O7 Sn2 131.8(6) 2_776 .
C10 O7 K2 94.3(6) 2_776 2_767
Sn2 O7 K2 127.7(4) . 2_767
C10 O7 K2 95.3(6) 2_776 .
Sn2 O7 K2 107.8(3) . .
K2 O7 K2 87.1(2) 2_767 .
C11 O8 Sn3 134.3(8) 2_775 .
C11 O8 K3 102.6(8) 2_775 .
Sn3 O8 K3 112.9(3) . .
C11 O8 K1 86.5(6) 2_775 2_775
Sn3 O8 K1 126.6(4) . 2_775
K3 O8 K1 79.6(2) . 2_775
C12 O9 Sn3 129.9(7) 2_766 .
C12 O9 K3 115.2(7) 2_766 .
Sn3 O9 K3 104.9(3) . .
C11 O10 K1 94.8(8) . .
C11 O10 K3 85.4(6) . 2_775
K1 O10 K3 76.2(2) . 2_775
C11 O10 K2 132.6(7) . 1_564
K1 O10 K2 119.5(3) . 1_564
K3 O10 K2 73.7(2) 2_775 1_564
C12 O11 K3 89.0(8) . .
C12 O11 K2 86.1(7) . 2_766
K3 O11 K2 85.3(2) . 2_766
K1 O12 K1 125.9(8) . 2_875
K3 O13 K1 84.4(3) 2_775 .
K1 O14 K2 141.0(3) . 2_766
C10 O15 K2 87.9(7) 2_775 2_766
C10 O15 K3 138.5(7) 2_775 .
K2 O15 K3 81.5(2) 2_766 .
C10 O15 K2 84.2(7) 2_775 1_554
K2 O15 K2 79.4(2) 2_766 1_554
K3 O15 K2 132.0(2) . 1_554
O1 Sn1 C1 173.9(4) . .
O1 Sn1 O2 78.1(3) . .
C1 Sn1 O2 97.4(4) . .
O1 Sn1 O3 77.6(3) . 2_776
C1 Sn1 O3 99.4(4) . 2_776
O2 Sn1 O3 102.0(3) . 2_776
O1 Sn1 O5 91.2(3) . .
C1 Sn1 O5 94.0(4) . .
O2 Sn1 O5 164.2(3) . .
O3 Sn1 O5 86.8(3) 2_776 .
O1 Sn1 O4 90.2(3) . .
C1 Sn1 O4 93.9(4) . .
O2 Sn1 O4 87.7(3) . .
O3 Sn1 O4 162.3(3) 2_776 .
O5 Sn1 O4 80.7(3) . .
O1 Sn1 Sn2 40.2(2) . 2_776
C1 Sn1 Sn2 138.2(4) . 2_776
O2 Sn1 Sn2 100.2(2) . 2_776
O3 Sn1 Sn2 39.9(2) 2_776 2_776
O5 Sn1 Sn2 78.1(2) . 2_776
O4 Sn1 Sn2 124.3(2) . 2_776
O1 Sn1 Sn3 40.42(17) . .
C1 Sn1 Sn3 136.3(3) . .
O2 Sn1 Sn3 40.1(2) . .
O3 Sn1 Sn3 99.8(2) 2_776 .
O5 Sn1 Sn3 126.0(2) . .
O4 Sn1 Sn3 78.0(2) . .
Sn2 Sn1 Sn3 74.38(3) 2_776 .
O1 Sn1 K1 105.47(19) . .
C1 Sn1 K1 80.6(3) . .
O2 Sn1 K1 131.9(2) . .
O3 Sn1 K1 125.89(18) 2_776 .
O5 Sn1 K1 39.9(2) . .
O4 Sn1 K1 45.0(2) . .
Sn2 Sn1 K1 113.07(5) 2_776 .
Sn3 Sn1 K1 117.24(5) . .
O3 Sn2 O1 78.3(3) . 2_776
O3 Sn2 O6 87.6(3) . .
O1 Sn2 O6 161.5(3) 2_776 .
O3 Sn2 O2 78.2(3) . .
O1 Sn2 O2 102.4(3) 2_776 .
O6 Sn2 O2 86.1(3) . .
O3 Sn2 C2 176.8(4) . .
O1 Sn2 C2 99.9(5) 2_776 .
O6 Sn2 C2 94.7(5) . .
O2 Sn2 C2 99.8(4) . .
O3 Sn2 O7 89.1(3) . .
O1 Sn2 O7 87.0(3) 2_776 .
O6 Sn2 O7 80.8(3) . .
O2 Sn2 O7 162.2(3) . .
C2 Sn2 O7 93.4(4) . .
O3 Sn2 Sn1 40.6(2) . 2_776
O1 Sn2 Sn1 40.1(2) 2_776 2_776
O6 Sn2 Sn1 122.6(2) . 2_776
O2 Sn2 Sn1 100.6(2) . 2_776
C2 Sn2 Sn1 138.3(4) . 2_776
O7 Sn2 Sn1 76.7(2) . 2_776
O3 Sn2 Sn3 40.3(2) . .
O1 Sn2 Sn3 100.30(19) 2_776 .
O6 Sn2 Sn3 75.49(19) . .
O2 Sn2 Sn3 40.3(2) . .
C2 Sn2 Sn3 138.4(4) . .
O7 Sn2 Sn3 123.6(2) . .
Sn1 Sn2 Sn3 74.67(3) 2_776 .
O3 Sn2 K2 87.27(19) . .
O1 Sn2 K2 127.6(2) 2_776 .
O6 Sn2 K2 38.6(2) . .
O2 Sn2 K2 123.6(2) . .
C2 Sn2 K2 95.9(3) . .
O7 Sn2 K2 42.2(2) . .
Sn1 Sn2 K2 102.40(5) 2_776 .
Sn3 Sn2 K2 99.90(5) . .
O2 Sn3 C3 174.4(5) . .
O2 Sn3 O3 78.2(3) . .
C3 Sn3 O3 98.1(4) . .
O2 Sn3 O8 90.9(3) . .
C3 Sn3 O8 93.5(5) . .
O3 Sn3 O8 164.6(3) . .
O2 Sn3 O1 78.0(3) . .
C3 Sn3 O1 98.9(4) . .
O3 Sn3 O1 103.9(3) . .
O8 Sn3 O1 84.1(3) . .
O2 Sn3 O9 90.5(3) . .
C3 Sn3 O9 93.7(4) . .
O3 Sn3 O9 87.9(3) . .
O8 Sn3 O9 81.3(3) . .
O1 Sn3 O9 161.3(3) . .
O2 Sn3 Sn2 40.8(2) . .
C3 Sn3 Sn2 136.6(4) . .
O3 Sn3 Sn2 39.7(2) . .
O8 Sn3 Sn2 126.5(2) . .
O1 Sn3 Sn2 101.2(2) . .
O9 Sn3 Sn2 78.5(2) . .
O2 Sn3 Sn1 40.44(17) . .
C3 Sn3 Sn1 137.7(3) . .
O3 Sn3 Sn1 101.3(2) . .
O8 Sn3 Sn1 76.3(2) . .
O1 Sn3 Sn1 40.0(2) . .
O9 Sn3 Sn1 124.1(2) . .
Sn2 Sn3 Sn1 75.40(3) . .
O2 Sn3 K3 101.5(2) . .
C3 Sn3 K3 84.1(4) . .
O3 Sn3 K3 132.62(19) . .
O8 Sn3 K3 38.7(2) . .
O1 Sn3 K3 122.6(2) . .
O9 Sn3 K3 44.9(2) . .
Sn2 Sn3 K3 115.22(4) . .
Sn1 Sn3 K3 108.36(5) . .
O5 K1 O14 135.2(3) . .
O5 K1 O13 104.3(3) . .
O14 K1 O13 119.9(3) . .
O5 K1 O10 76.1(3) . .
O14 K1 O10 87.2(3) . .
O13 K1 O10 102.1(3) . .
O5 K1 O4 59.0(2) . .
O14 K1 O4 77.8(2) . .
O13 K1 O4 161.8(3) . .
O10 K1 O4 81.6(2) . .
O5 K1 O12 86.0(4) . .
O14 K1 O12 113.5(4) . .
O13 K1 O12 71.4(5) . .
O10 K1 O12 159.0(4) . .
O4 K1 O12 98.8(5) . .
O5 K1 O12 96.6(4) . 2_875
O14 K1 O12 69.0(4) . 2_875
O13 K1 O12 119.5(6) . 2_875
O10 K1 O12 138.1(5) . 2_875
O4 K1 O12 60.5(5) . 2_875
O12 K1 O12 54.1(8) . 2_875
O5 K1 O8 116.6(3) . 2_775
O14 K1 O8 68.5(2) . 2_775
O13 K1 O8 79.2(3) . 2_775
O10 K1 O8 42.8(2) . 2_775
O4 K1 O8 113.5(2) . 2_775
O12 K1 O8 146.8(5) . 2_775
O12 K1 O8 137.3(4) 2_875 2_775
O5 K1 C11 98.6(3) . .
O14 K1 C11 69.8(3) . .
O13 K1 C11 98.0(3) . .
O10 K1 C11 22.5(3) . .
O4 K1 C11 91.9(3) . .
O12 K1 C11 169.2(5) . .
O12 K1 C11 134.2(5) 2_875 .
O8 K1 C11 23.3(3) 2_775 .
O5 K1 C10 20.6(2) . .
O14 K1 C10 141.3(3) . .
O13 K1 C10 91.3(3) . .
O10 K1 C10 62.8(3) . .
O4 K1 C10 74.4(2) . .
O12 K1 C10 96.9(4) . .
O12 K1 C10 117.1(4) 2_875 .
O8 K1 C10 98.9(2) 2_775 .
C11 K1 C10 84.7(3) . .
O5 K1 K3 89.60(16) . 2_775
O14 K1 K3 114.33(19) . 2_775
O13 K1 K3 47.1(2) . 2_775
O10 K1 K3 55.09(18) . 2_775
O4 K1 K3 132.5(2) . 2_775
O12 K1 K3 114.8(4) . 2_775
O12 K1 K3 166.5(5) 2_875 2_775
O8 K1 K3 46.79(16) 2_775 2_775
C11 K1 K3 55.85(19) . 2_775
C10 K1 K3 69.21(16) . 2_775
O5 K1 Sn1 29.97(13) . .
O14 K1 Sn1 109.44(19) . .
O13 K1 Sn1 130.1(3) . .
O10 K1 Sn1 86.71(18) . .
O4 K1 Sn1 31.83(16) . .
O12 K1 Sn1 83.1(4) . .
O12 K1 Sn1 70.7(4) 2_875 .
O8 K1 Sn1 128.79(19) 2_775 .
C11 K1 Sn1 105.7(2) . .
C10 K1 Sn1 49.27(14) . .
K3 K1 Sn1 117.97(10) 2_775 .
O6 K2 O18 129.0(3) . .
O6 K2 O7 123.4(3) . 2_767
O18 K2 O7 105.8(3) . 2_767
O6 K2 O7 58.3(2) . .
O18 K2 O7 136.8(3) . .
O7 K2 O7 92.9(2) 2_767 .
O6 K2 O11 44.5(2) . 2_766
O18 K2 O11 91.2(3) . 2_766
O7 K2 O11 136.3(3) 2_767 2_766
O7 K2 O11 101.7(2) . 2_766
O6 K2 O15 81.1(2) . 2_766
O18 K2 O15 137.9(3) . 2_766
O7 K2 O15 44.9(2) 2_767 2_766
O7 K2 O15 81.9(2) . 2_766
O11 K2 O15 96.4(3) 2_766 2_766
O6 K2 C12 24.4(3) . 2_766
O18 K2 C12 105.3(3) . 2_766
O7 K2 C12 142.1(3) 2_767 2_766
O7 K2 C12 78.7(3) . 2_766
O11 K2 C12 23.3(3) 2_766 2_766
O15 K2 C12 97.2(3) 2_766 2_766
O6 K2 O15 99.0(2) . 1_556
O18 K2 O15 102.1(3) . 1_556
O7 K2 O15 79.9(2) 2_767 1_556
O7 K2 O15 42.6(2) . 1_556
O11 K2 O15 136.2(2) 2_766 1_556
O15 K2 O15 100.6(2) 2_766 1_556
C12 K2 O15 113.8(2) 2_766 1_556
O6 K2 O17 71.1(3) . .
O18 K2 O17 74.2(3) . .
O7 K2 O17 147.7(3) 2_767 .
O7 K2 O17 69.7(2) . .
O11 K2 O17 75.3(3) 2_766 .
O15 K2 O17 147.7(2) 2_766 .
C12 K2 O17 63.1(3) 2_766 .
O15 K2 O17 68.8(2) 1_556 .
O6 K2 C10 104.2(3) . 1_546
O18 K2 C10 118.1(3) . 1_546
O7 K2 C10 24.3(3) 2_767 1_546
O7 K2 C10 94.7(3) . 1_546
O11 K2 C10 112.6(3) 2_766 1_546
O15 K2 C10 23.1(2) 2_766 1_546
C12 K2 C10 118.7(3) 2_766 1_546
O15 K2 C10 97.6(3) 1_556 1_546
O17 K2 C10 164.1(3) . 1_546
O6 K2 C10 76.8(3) . 2_776
O18 K2 C10 114.6(3) . 2_776
O7 K2 C10 94.2(3) 2_767 2_776
O7 K2 C10 23.6(3) . 2_776
O11 K2 C10 115.1(2) 2_766 2_776
O15 K2 C10 99.4(3) 2_766 2_776
C12 K2 C10 92.1(3) 2_766 2_776
O15 K2 C10 22.3(2) 1_556 2_776
O17 K2 C10 58.9(3) . 2_776
C10 K2 C10 105.4(2) 1_546 2_776
O6 K2 O10 92.9(2) . 1_546
O18 K2 O10 84.9(3) . 1_546
O7 K2 O10 77.4(2) 2_767 1_546
O7 K2 O10 137.8(3) . 1_546
O11 K2 O10 64.1(2) 2_766 1_546
O15 K2 O10 62.1(2) 2_766 1_546
C12 K2 O10 84.3(3) 2_766 1_546
O15 K2 O10 157.3(2) 1_556 1_546
O17 K2 O10 133.7(3) . 1_546
C10 K2 O10 60.6(3) 1_546 1_546
C10 K2 O10 160.4(3) 2_776 1_546
O13 K3 O8 85.6(3) 2_775 .
O13 K3 O6 144.7(3) 2_775 2_766
O8 K3 O6 125.6(3) . 2_766
O13 K3 O16 101.4(3) 2_775 .
O8 K3 O16 133.5(3) . .
O6 K3 O16 70.4(2) 2_766 .
O13 K3 O11 165.5(3) 2_775 .
O8 K3 O11 81.9(3) . .
O6 K3 O11 44.8(2) 2_766 .
O16 K3 O11 92.6(2) . .
O13 K3 O9 95.9(3) 2_775 .
O8 K3 O9 57.2(2) . .
O6 K3 O9 114.2(2) 2_766 .
O16 K3 O9 76.3(2) . .
O11 K3 O9 83.5(3) . .
O13 K3 O15 78.9(3) 2_775 .
O8 K3 O15 101.8(2) . .
O6 K3 O15 78.7(2) 2_766 .
O16 K3 O15 124.7(3) . .
O11 K3 O15 96.5(3) . .
O9 K3 O15 158.9(2) . .
O13 K3 C12 169.1(3) 2_775 .
O8 K3 C12 105.0(3) . .
O6 K3 C12 24.7(3) 2_766 .
O16 K3 C12 73.5(3) . .
O11 K3 C12 23.6(3) . .
O9 K3 C12 92.3(3) . .
O15 K3 C12 96.0(3) . .
O13 K3 O10 97.2(3) 2_775 2_775
O8 K3 O10 42.4(3) . 2_775
O6 K3 O10 97.2(3) 2_766 2_775
O16 K3 O10 160.6(3) . 2_775
O11 K3 O10 68.5(2) . 2_775
O9 K3 O10 96.4(2) . 2_775
O15 K3 O10 64.4(2) . 2_775
C12 K3 O10 89.1(3) . 2_775
O13 K3 C11 98.0(3) 2_775 2_775
O8 K3 C11 22.4(3) . 2_775
O6 K3 C11 107.2(3) 2_766 2_775
O16 K3 C11 146.2(3) . 2_775
O11 K3 C11 67.8(3) . 2_775
O9 K3 C11 74.4(3) . 2_775
O15 K3 C11 86.0(3) . 2_775
C12 K3 C11 91.2(3) . 2_775
O10 K3 C11 22.1(3) 2_775 2_775
O13 K3 K1 48.5(2) 2_775 2_775
O8 K3 K1 53.60(16) . 2_775
O6 K3 K1 133.99(18) 2_766 2_775
O16 K3 K1 149.8(2) . 2_775
O11 K3 K1 117.25(18) . 2_775
O9 K3 K1 101.25(16) . 2_775
O15 K3 K1 59.93(16) . 2_775
C12 K3 K1 136.5(2) . 2_775
O10 K3 K1 48.74(19) 2_775 2_775
C11 K3 K1 54.5(2) 2_775 2_775
O13 K3 K2 126.4(3) 2_775 2_766
O8 K3 K2 95.5(2) . 2_766
O6 K3 K2 44.62(15) 2_766 2_766
O16 K3 K2 114.8(2) . 2_766
O11 K3 K2 48.3(2) . 2_766
O9 K3 K2 129.2(2) . 2_766
O15 K3 K2 48.35(17) . 2_766
C12 K3 K2 51.0(2) . 2_766
O10 K3 K2 56.0(2) 2_775 2_766
C11 K3 K2 73.2(2) 2_775 2_766
K1 K3 K2 90.35(9) 2_775 2_766

loop_
_geom_bond_atom_site_label_1
_geom_bond_atom_site_label_2
_geom_bond_distance
_geom_bond_site_symmetry_2
C1 Sn1 2.108(12) .
C2 Sn2 2.121(11) .
C3 Sn3 2.097(11) .
C10 O15 1.251(12) 2_775
C10 O5 1.300(13) .
C10 O7 1.316(15) 2_776
C10 K2 3.184(11) 1_564
C10 K2 3.276(11) 2_776
C10 K1 3.435(12) .
C11 O10 1.242(16) .
C11 O8 1.284(15) 2_775
C11 O4 1.317(15) 2_775
C11 K1 3.238(12) .
C11 K3 3.292(12) 2_775
C12 O11 1.238(13) .
C12 O6 1.292(14) 2_766
C12 O9 1.302(12) 2_766
C12 K3 3.097(12) .
C12 K2 3.119(11) 2_766
O1 Sn1 2.091(8) .
O1 Sn2 2.093(7) 2_776
O1 Sn3 2.111(7) .
O2 Sn3 2.096(8) .
O2 Sn1 2.110(7) .
O2 Sn2 2.121(7) .
O3 Sn2 2.079(7) .
O3 Sn3 2.104(7) .
O3 Sn1 2.110(8) 2_776
O4 C11 1.317(15) 2_775
O4 Sn1 2.167(8) .
O4 K1 2.907(8) .
O5 Sn1 2.129(6) .
O5 K1 2.732(9) .
O6 C12 1.292(14) 2_766
O6 Sn2 2.106(7) .
O6 K2 2.764(7) .
O6 K3 2.829(9) 2_766
O7 C10 1.316(15) 2_776
O7 Sn2 2.140(8) .
O7 K2 2.802(7) 2_767
O7 K2 2.880(8) .
O8 C11 1.284(15) 2_775
O8 Sn3 2.107(9) .
O8 K3 2.764(9) .
O8 K1 3.053(8) 2_775
O9 C12 1.302(12) 2_766
O9 Sn3 2.122(7) .
O9 K3 2.976(9) .
O10 K1 2.888(10) .
O10 K3 3.150(9) 2_775
O10 K2 3.400(11) 1_564
O11 K3 2.859(11) .
O11 K2 2.949(10) 2_766
O12 K1 2.93(2) .
O12 K1 2.987(19) 2_875
O13 K3 2.745(11) 2_775
O13 K1 2.809(12) .
O14 K1 2.784(10) .
O14 K2 3.404(9) 2_766
O15 C10 1.251(12) 2_775
O15 K2 2.973(9) 2_766
O15 K3 3.054(9) .
O15 K2 3.156(10) 1_554
O16 K3 2.840(9) .
O17 K2 3.158(11) .
O18 K2 2.766(11) .
Sn1 O3 2.110(8) 2_776
Sn1 Sn2 3.1984(12) 2_776
Sn1 Sn3 3.2094(13) .
Sn1 K1 4.001(3) .
Sn2 O1 2.093(7) 2_776
Sn2 Sn1 3.1984(12) 2_776
Sn2 Sn3 3.2042(11) .
Sn2 K2 4.079(3) .
Sn3 K3 4.076(3) .
K1 O12 2.987(19) 2_875
K1 O8 3.053(8) 2_775
K1 K3 3.730(4) 2_775
K2 O7 2.802(7) 2_767
K2 O11 2.949(10) 2_766
K2 O15 2.973(9) 2_766
K2 C12 3.119(11) 2_766
K2 O15 3.156(10) 1_556
K2 C10 3.184(11) 1_546
K2 C10 3.276(11) 2_776
K2 O10 3.400(11) 1_546
K3 O13 2.745(11) 2_775
K3 O6 2.829(9) 2_766
K3 O10 3.150(9) 2_775
K3 C11 3.292(12) 2_775
K3 K1 3.730(4) 2_775
K3 K2 3.935(5) 2_766
